data_9004782
loop_
_publ_author_name
'Peterson, R. C.'

_publ_section_title
;
 The relatinship between Cu content and distortion in the atomic structure
 of melanterite from the Richmond mine, Iron Mountain, California
 Sample: mati-7
;
_journal_name_full 'The Canadian Mineralogist'
_journal_page_first 937
_journal_page_last 949
_journal_paper_doi 10.2113/gscanmin.41.4.937
_journal_volume 41
_journal_year 2003
_chemical_compound_source 'Richmond mine, Iron Mountain, California'
_chemical_formula_sum 'Cu0.682 Fe0.706 H28 O22 S2 Zn0.612'
_chemical_name_mineral Melanterite
_space_group_IT_number 14
_symmetry_space_group_name_Hall '-P 2ybc'
_symmetry_space_group_name_H-M 'P 1 21/c 1'
_cell_angle_alpha 90
_cell_angle_beta 105.76
_cell_angle_gamma 90
_cell_formula_units_Z 2
_cell_length_a 14.100
_cell_length_b 6.518
_cell_length_c 10.886
_cell_volume 962.855
_database_code_amcsd 0005875
_exptl_crystal_density_diffrn 1.956
_cod_original_formula_sum 'Fe.706 Zn.612 Cu.682 S2 O22 H28'
_cod_database_code 9004782

loop_
_space_group_symop_operation_xyz
x,y,z
x,1/2-y,1/2+z
-x,1/2+y,1/2-z
-x,-y,-z

loop_
_atom_site_label
_atom_site_fract_x
_atom_site_fract_y
_atom_site_fract_z
_atom_site_occupancy
_atom_site_U_iso_or_equiv
_atom_site_type_symbol
_atom_site_attached_hydrogens
Fe1 0.00000 0.00000 0.00000 0.70560 ? Fe 0
Zn1 0.00000 0.00000 0.00000 0.29440 ? Zn 0
Cu2 0.50000 0.00000 0.50000 0.68200 ? Cu 0
Zn2 0.50000 0.00000 0.50000 0.31800 ? Zn 0
S 0.77180 -0.03310 0.32510 1.00000 0.02924 S 0
O1 0.79790 -0.03320 0.46650 1.00000 0.03814 O 0
O2 0.85800 0.03880 0.28450 1.00000 0.04364 O 0
O3 0.68750 0.10500 0.27540 1.00000 0.04392 O 0
O4 0.74620 -0.24240 0.27493 1.00000 0.04234 O 0
Wat5 -0.11190 -0.11320 0.06980 1.00000 0.06470 O 2
Wat6 0.10080 -0.04480 0.18250 1.00000 0.04593 O 2
Wat7 -0.02830 0.29600 0.06920 1.00000 0.04360 O 2
Wat8 0.51860 -0.04890 0.32380 1.00000 0.04094 O 2
Wat9 0.43090 0.26830 0.44030 1.00000 0.04399 O 2
Wat10 0.34910 -0.15800 0.44070 1.00000 0.04607 O 2
Wat11 0.36760 0.00880 0.11480 1.00000 0.04363 O 2

loop_
_cod_changelog_entry_id
_cod_changelog_entry_author
_cod_changelog_entry_date
_cod_changelog_entry_text
1
;cod-tools version 3.8.0
Id: cif_guess_AMCSD_atom_types 9581 2023-05-17 12:35:41Z saulius
;
2023-05-23T09:16:08+03:00
;Derived atom types and hydrogen counts
from atom names that follow the AMCSD naming convention
(Wat == water, O-H == hydroxyl).
;

loop_
_cod_related_entry_id
_cod_related_entry_database
_cod_related_entry_code
1 AMCSD 0005875
